data_2014446
loop_
_publ_author_name
'Huang, Hua-Ming'
'Ding, Ying'
'Chen, Pei-Li'
'Meng, Ji-Ben'

_publ_section_title
;
 3,3-Bis(2-methoxyphenyl)-3H-benzo[f]chromene
;
_journal_coden_ASTM ACSCEE
_journal_issue 10
_journal_name_full
;
 Acta Crystallographica, Section C: Crystal Structure Communications
;
_journal_page_first o709
_journal_page_last o710
_journal_paper_doi 10.1107/s0108270104019067
_journal_volume 60
_journal_year 2004
_chemical_formula_iupac 'C27 H22 O3'
_chemical_formula_moiety 'C27 H22 O3'
_chemical_formula_sum 'C27 H22 O3'
_chemical_formula_weight 394.45
_space_group_IT_number 14
_symmetry_cell_setting monoclinic
_symmetry_space_group_name_Hall '-P 2ybc'
_symmetry_space_group_name_H-M 'P 1 21/c 1'
_cell_angle_alpha 90.00
_cell_angle_beta 98.189(5)
_cell_angle_gamma 90.00
_cell_formula_units_Z 4
_cell_length_a 9.609(3)
_cell_length_b 15.799(4)
_cell_length_c 13.426(4)
_cell_measurement_temperature 293(2)
_cell_volume 2017.5(10)
_diffrn_ambient_temperature 293(2)
_exptl_crystal_density_diffrn 1.299
_exptl_crystal_density_meas ?
_cod_depositor_comments
;
The following automatic conversions were performed:
'_symmetry_cell_setting' value 'Monoclinic' changed to 'monoclinic'
according to '/home/saulius/struct/CIF-dictionaries/cif_core.dic'
dictionary named 'cif_core.dic' version 2.4.1 from 2010-06-29.

Automatic conversion script
Id: cif_fix_enum 1527 2010-12-29 10:47:43Z saulius 

The following automatic conversions were performed:

'_exptl_crystal_density_meas' value 'NONE' was changed to '?' - the
value is perceived as not measured.

Automatic conversion script
Id: cif_fix_values 3008 2015-01-20 13:52:24Z robertas 
;
_cod_original_sg_symbol_Hall -P2ybc
_cod_original_sg_symbol_H-M 'P 21/c'
_cod_database_code 2014446

loop_
_symmetry_equiv_pos_as_xyz
'x, y, z'
'-x, y+1/2, -z+1/2'
'-x, -y, -z'
'x, -y-1/2, z-1/2'

loop_
_atom_site_label
_atom_site_fract_x
_atom_site_fract_y
_atom_site_fract_z
_atom_site_U_iso_or_equiv
_atom_site_adp_type
_atom_site_calc_flag
_atom_site_refinement_flags
_atom_site_occupancy
_atom_site_disorder_assembly
_atom_site_disorder_group
_atom_site_type_symbol
O1 0.87367(13) 0.04168(8) 0.27317(10) 0.0428(4) Uani d . 1 . . O
O2 0.77257(15) -0.10600(9) 0.36257(11) 0.0532(4) Uani d . 1 . . O
O3 0.47231(15) 0.09054(9) 0.35101(11) 0.0518(4) Uani d . 1 . . O
C1 0.72509(19) 0.05746(12) 0.27897(14) 0.0368(5) Uani d . 1 . . C
C2 0.67815(19) 0.13600(12) 0.22048(14) 0.0396(5) Uani d . 1 . . C
H2 0.6009 0.1656 0.2370 0.048 Uiso calc R 1 . . H
C3 0.74264(19) 0.16476(12) 0.14621(15) 0.0394(5) Uani d . 1 . . C
H3 0.7068 0.2118 0.1095 0.047 Uiso calc R 1 . . H
C4 0.86836(18) 0.12365(11) 0.12158(14) 0.0338(4) Uani d . 1 . . C
C5 0.93646(19) 0.14559(12) 0.03687(14) 0.0361(5) Uani d . 1 . . C
C6 0.8783(2) 0.20242(12) -0.03844(15) 0.0443(5) Uani d . 1 . . C
H6 0.7923 0.2280 -0.0336 0.053 Uiso calc R 1 . . H
C7 0.9461(2) 0.22055(14) -0.11840(16) 0.0542(6) Uani d . 1 . . C
H7 0.9053 0.2578 -0.1678 0.065 Uiso calc R 1 . . H
C8 1.0758(2) 0.18400(15) -0.12710(17) 0.0564(6) Uani d . 1 . . C
H8 1.1212 0.1972 -0.1818 0.068 Uiso calc R 1 . . H
C9 1.1356(2) 0.12954(14) -0.05624(17) 0.0520(6) Uani d . 1 . . C
H9 1.2225 0.1058 -0.0625 0.062 Uiso calc R 1 . . H
C10 1.0684(2) 0.10796(12) 0.02724(15) 0.0401(5) Uani d . 1 . . C
C11 1.1277(2) 0.05034(13) 0.10097(16) 0.0472(5) Uani d . 1 . . C
H11 1.2151 0.0268 0.0959 0.057 Uiso calc R 1 . . H
C12 1.0602(2) 0.02806(13) 0.17986(15) 0.0446(5) Uani d . 1 . . C
H12 1.1001 -0.0112 0.2272 0.053 Uiso calc R 1 . . H
C13 0.92984(19) 0.06501(12) 0.18875(14) 0.0364(5) Uani d . 1 . . C
C14 0.64300(19) -0.02174(12) 0.23763(14) 0.0344(4) Uani d . 1 . . C
C15 0.6709(2) -0.10172(12) 0.28110(15) 0.0385(5) Uani d . 1 . . C
C16 0.5971(2) -0.17206(13) 0.24112(16) 0.0475(5) Uani d . 1 . . C
H16 0.6160 -0.2249 0.2705 0.057 Uiso calc R 1 . . H
C17 0.4963(2) -0.16412(14) 0.15819(18) 0.0546(6) Uani d . 1 . . C
H17 0.4475 -0.2118 0.1317 0.066 Uiso calc R 1 . . H
C18 0.4668(2) -0.08695(15) 0.11417(17) 0.0534(6) Uani d . 1 . . C
H18 0.3985 -0.0818 0.0580 0.064 Uiso calc R 1 . . H
C19 0.5403(2) -0.01660(13) 0.15447(15) 0.0441(5) Uani d . 1 . . C
H19 0.5199 0.0359 0.1246 0.053 Uiso calc R 1 . . H
C20 0.8105(2) -0.18649(15) 0.40466(17) 0.0615(7) Uani d . 1 . . C
H20A 0.7293 -0.2131 0.4250 0.092 Uiso calc R 1 . . H
H20B 0.8815 -0.1797 0.4621 0.092 Uiso calc R 1 . . H
H20C 0.8464 -0.2211 0.3553 0.092 Uiso calc R 1 . . H
C21 0.7165(2) 0.07238(11) 0.39121(14) 0.0375(5) Uani d . 1 . . C
C22 0.5880(2) 0.09009(12) 0.42368(15) 0.0408(5) Uani d . 1 . . C
C23 0.5813(3) 0.10558(13) 0.52488(16) 0.0516(6) Uani d . 1 . . C
H23 0.4952 0.1172 0.5460 0.062 Uiso calc R 1 . . H
C24 0.7017(3) 0.10376(13) 0.59352(17) 0.0565(6) Uani d . 1 . . C
H24 0.6966 0.1140 0.6611 0.068 Uiso calc R 1 . . H
C25 0.8288(3) 0.08701(14) 0.56361(17) 0.0564(6) Uani d . 1 . . C
H25 0.9100 0.0860 0.6105 0.068 Uiso calc R 1 . . H
C26 0.8361(2) 0.07149(13) 0.46285(16) 0.0465(5) Uani d . 1 . . C
H26 0.9229 0.0602 0.4427 0.056 Uiso calc R 1 . . H
C27 0.3408(2) 0.11628(15) 0.37808(18) 0.0593(6) Uani d . 1 . . C
H27A 0.3135 0.0778 0.4271 0.089 Uiso calc R 1 . . H
H27B 0.2709 0.1162 0.3194 0.089 Uiso calc R 1 . . H
H27C 0.3494 0.1723 0.4060 0.089 Uiso calc R 1 . . H

loop_
_atom_site_aniso_label
_atom_site_aniso_U_11
_atom_site_aniso_U_22
_atom_site_aniso_U_33
_atom_site_aniso_U_12
_atom_site_aniso_U_13
_atom_site_aniso_U_23
O1 0.0374(8) 0.0501(9) 0.0417(8) 0.0048(6) 0.0085(6) 0.0078(6)
O2 0.0635(10) 0.0407(9) 0.0503(9) 0.0048(7) -0.0099(8) 0.0078(7)
O3 0.0454(9) 0.0638(10) 0.0487(9) 0.0012(7) 0.0153(7) -0.0044(7)
C1 0.0334(10) 0.0399(12) 0.0381(11) 0.0013(8) 0.0083(9) 0.0000(9)
C2 0.0401(11) 0.0353(11) 0.0454(12) 0.0039(9) 0.0130(9) -0.0011(9)
C3 0.0401(11) 0.0350(12) 0.0432(12) 0.0010(9) 0.0066(9) 0.0007(9)
C4 0.0342(10) 0.0313(11) 0.0352(11) -0.0027(8) 0.0027(8) -0.0021(9)
C5 0.0373(11) 0.0353(11) 0.0361(11) -0.0075(8) 0.0065(9) -0.0077(9)
C6 0.0443(12) 0.0448(13) 0.0444(13) -0.0015(9) 0.0078(10) 0.0017(10)
C7 0.0639(15) 0.0569(15) 0.0437(13) -0.0018(11) 0.0142(11) 0.0061(11)
C8 0.0651(16) 0.0627(15) 0.0466(14) -0.0036(12) 0.0255(12) 0.0022(12)
C9 0.0481(13) 0.0561(15) 0.0553(14) 0.0000(11) 0.0192(11) -0.0064(12)
C10 0.0403(12) 0.0410(12) 0.0395(12) -0.0049(9) 0.0069(9) -0.0058(9)
C11 0.0352(11) 0.0546(14) 0.0532(14) 0.0055(10) 0.0106(10) -0.0036(11)
C12 0.0384(12) 0.0464(13) 0.0474(13) 0.0066(9) 0.0008(10) 0.0031(10)
C13 0.0351(11) 0.0384(11) 0.0361(11) -0.0060(9) 0.0066(9) -0.0061(9)
C14 0.0361(11) 0.0357(11) 0.0326(11) 0.0037(8) 0.0089(9) -0.0029(9)
C15 0.0401(11) 0.0393(12) 0.0362(11) 0.0040(9) 0.0063(9) 0.0006(9)
C16 0.0509(13) 0.0364(13) 0.0552(14) 0.0020(10) 0.0070(11) 0.0008(10)
C17 0.0496(14) 0.0437(14) 0.0684(16) -0.0034(10) 0.0013(12) -0.0113(12)
C18 0.0463(13) 0.0555(15) 0.0545(14) 0.0028(11) -0.0062(11) -0.0096(12)
C19 0.0446(12) 0.0409(12) 0.0464(13) 0.0073(10) 0.0045(10) 0.0008(10)
C20 0.0717(17) 0.0573(15) 0.0546(15) 0.0148(12) 0.0060(13) 0.0137(12)
C21 0.0457(12) 0.0308(11) 0.0368(11) -0.0048(9) 0.0088(10) 0.0003(9)
C22 0.0500(13) 0.0346(12) 0.0384(12) -0.0045(9) 0.0084(10) 0.0001(9)
C23 0.0683(16) 0.0442(13) 0.0469(14) 0.0026(11) 0.0240(12) 0.0012(10)
C24 0.0886(19) 0.0477(14) 0.0348(13) -0.0011(12) 0.0138(13) 0.0004(10)
C25 0.0724(17) 0.0533(15) 0.0411(13) -0.0071(12) -0.0002(12) 0.0060(11)
C26 0.0522(14) 0.0417(13) 0.0453(13) -0.0029(10) 0.0059(11) 0.0025(10)
C27 0.0477(13) 0.0617(16) 0.0732(16) -0.0001(11) 0.0248(12) -0.0006(12)

loop_
_geom_bond_atom_site_label_1
_geom_bond_atom_site_label_2
_geom_bond_site_symmetry_2
_geom_bond_distance
_geom_bond_publ_flag
O1 C13 . 1.373(2) yes
O1 C1 . 1.462(2) yes
O2 C15 . 1.360(2) ?
O2 C20 . 1.418(2) ?
O3 C22 . 1.370(2) ?
O3 C27 . 1.423(2) ?
C1 C2 . 1.503(3) yes
C1 C21 . 1.539(3) yes
C1 C14 . 1.540(3) yes
C2 C3 . 1.327(3) yes
C2 H2 . 0.9300 ?
C3 C4 . 1.451(2) yes
C3 H3 . 0.9300 ?
C4 C13 . 1.367(3) yes
C4 C5 . 1.433(2) ?
C5 C6 . 1.407(3) ?
C5 C10 . 1.423(3) ?
C6 C7 . 1.363(3) ?
C6 H6 . 0.9300 ?
C7 C8 . 1.394(3) ?
C7 H7 . 0.9300 ?
C8 C9 . 1.349(3) ?
C8 H8 . 0.9300 ?
C9 C10 . 1.412(3) ?
C9 H9 . 0.9300 ?
C10 C11 . 1.404(3) ?
C11 C12 . 1.365(3) ?
C11 H11 . 0.9300 ?
C12 C13 . 1.402(3) ?
C12 H12 . 0.9300 ?
C14 C19 . 1.383(3) ?
C14 C15 . 1.402(2) ?
C15 C16 . 1.385(3) ?
C16 C17 . 1.374(3) ?
C16 H16 . 0.9300 ?
C17 C18 . 1.367(3) ?
C17 H17 . 0.9300 ?
C18 C19 . 1.385(3) ?
C18 H18 . 0.9300 ?
C19 H19 . 0.9300 ?
C20 H20A . 0.9600 ?
C20 H20B . 0.9600 ?
C20 H20C . 0.9600 ?
C21 C26 . 1.390(3) ?
C21 C22 . 1.395(3) ?
C22 C23 . 1.391(3) ?
C23 C24 . 1.373(3) ?
C23 H23 . 0.9300 ?
C24 C25 . 1.365(3) ?
C24 H24 . 0.9300 ?
C25 C26 . 1.386(3) ?
C25 H25 . 0.9300 ?
C26 H26 . 0.9300 ?
C27 H27A . 0.9600 ?
C27 H27B . 0.9600 ?
C27 H27C . 0.9600 ?

loop_
_cod_related_entry_id
_cod_related_entry_database
_cod_related_entry_code
1 ChemSpider 21107522
